data_2014639
loop_
_publ_author_name
' Pa\;sao\<glu, H\"umeyra '
'Karada\<g, Ahmet'
' Tezcan, Fatma '
' B\"uy\"ukg\"ung\"or, Orhan '

_publ_section_title
'[<i>N</i>-(2-Hydroxyethyl)ethylenediamine-\k^3^<i>N</i>,<i>N</i>',<i>O</i>]-<i>cis</i>-bis(isothiocyanato-\k<i>N</i>)copper(II)'
_journal_issue 2
_journal_name_full 'Acta Crystallographica Section C'
_journal_page_first m93
_journal_page_last m94
_journal_paper_doi 10.1107/S0108270104033803
_journal_volume 61
_journal_year 2005
_chemical_formula_iupac '[Cu (C4 H12 N2 O ) (CNS)2 ]'
_chemical_formula_moiety 'C6 H12 Cu1 N4 O1 S2'
_chemical_formula_sum 'C6 H12 Cu N4 O S2'
_chemical_formula_weight 283.86
_chemical_name_systematic
;
 [N-(2-hydroxyethyl)ethylendiamine-\k^3^N,N',O]
 cis-bis(isothiocyanato-\kN)copper(II)
;
_space_group_IT_number 9
_symmetry_cell_setting monoclinic
_symmetry_space_group_name_Hall 'C -2yc'
_symmetry_space_group_name_H-M 'C 1 c 1'
_atom_sites_solution_hydrogens geom
_atom_sites_solution_primary direct
_atom_sites_solution_secondary difmap
_audit_creation_method SHELXL-97
_cell_angle_alpha 90.000
_cell_angle_beta 95.076(5)
_cell_angle_gamma 90.000
_cell_formula_units_Z 4
_cell_length_a 7.312(5)
_cell_length_b 14.774(5)
_cell_length_c 10.902(5)
_cell_measurement_reflns_used 10025
_cell_measurement_temperature 293(2)
_cell_measurement_theta_max 26.34
_cell_measurement_theta_min 2.75
_cell_volume 1173.1(10)
_computing_cell_refinement X-AREA
_computing_data_collection 'X-AREA (Stoe & Cie, 2002)'
_computing_data_reduction 'X-RED32 (Stoe & Cie, 2002)'
_computing_molecular_graphics 'ORTEPIII (Burnett & Johnson, 1996)'
_computing_publication_material 'WinGX (Farrugia, 1999)'
_computing_structure_refinement 'SHELXL97 (Sheldrick, 1997)'
_computing_structure_solution 'SIR97 (Altomare <i>et al.</i>, 1999)'
_diffrn_ambient_temperature 293(2)
_diffrn_detector_area_resol_mean 6.67
_diffrn_measured_fraction_theta_full 1.000
_diffrn_measured_fraction_theta_max 1.000
_diffrn_measurement_device_type 'Stoe IPDS-II'
_diffrn_measurement_method '\w scans'
_diffrn_radiation_monochromator graphite
_diffrn_radiation_source 'fine-focus sealed tube'
_diffrn_radiation_type MoK\a
_diffrn_radiation_wavelength 0.71069
_diffrn_reflns_av_R_equivalents 0.0672
_diffrn_reflns_av_sigmaI/netI 0.0612
_diffrn_reflns_limit_h_max 9
_diffrn_reflns_limit_h_min -9
_diffrn_reflns_limit_k_max 18
_diffrn_reflns_limit_k_min -18
_diffrn_reflns_limit_l_max 12
_diffrn_reflns_limit_l_min -13
_diffrn_reflns_number 7769
_diffrn_reflns_theta_full 26.00
_diffrn_reflns_theta_max 26.00
_diffrn_reflns_theta_min 2.76
_diffrn_standards_decay_% 0
_diffrn_standards_number 0
_exptl_absorpt_coefficient_mu 2.193
_exptl_absorpt_correction_T_max 0.541
_exptl_absorpt_correction_T_min 0.433
_exptl_absorpt_correction_type integration
_exptl_absorpt_process_details '(X-RED32; Stoe & Cie, 2002)'
_exptl_crystal_colour violet
_exptl_crystal_density_diffrn 1.607
_exptl_crystal_density_method 'not measured'
_exptl_crystal_description prism
_exptl_crystal_F_000 580
_exptl_crystal_size_max 0.400
_exptl_crystal_size_mid 0.353
_exptl_crystal_size_min 0.280
_refine_diff_density_max 0.303
_refine_diff_density_min -0.271
_refine_ls_abs_structure_details 'Flack (1983), 1074 Friedel pairs'
_refine_ls_abs_structure_Flack -0.014(16)
_refine_ls_extinction_method none
_refine_ls_goodness_of_fit_ref 0.899
_refine_ls_hydrogen_treatment mixed
_refine_ls_matrix_type full
_refine_ls_number_parameters 131
_refine_ls_number_reflns 2231
_refine_ls_number_restraints 2
_refine_ls_restrained_S_all 0.898
_refine_ls_R_factor_all 0.0459
_refine_ls_R_factor_gt 0.0311
_refine_ls_shift/su_max 0.001
_refine_ls_shift/su_mean 0.000
_refine_ls_structure_factor_coef Fsqd
_refine_ls_weighting_details 'calc w=1/[\s^2^(Fo^2^)+(0.0234P)^2^] where P=(Fo^2^+2Fc^2^)/3'
_refine_ls_weighting_scheme calc
_refine_ls_wR_factor_gt 0.0556
_refine_ls_wR_factor_ref 0.0585
_reflns_number_gt 1795
_reflns_number_total 2231
_reflns_threshold_expression I>2\s(I)
_cod_data_source_file fa1084.cif
_cod_data_source_block I
_cod_original_sg_symbol_H-M 'C c'
_cod_original_formula_sum 'C6 H12 Cu1 N4 O1 S2'
_cod_database_code 2014639
_cod_database_fobs_code 2014639

loop_
_symmetry_equiv_pos_as_xyz
'x, y, z'
'x, -y, z+1/2'
'x+1/2, y+1/2, z'
'x+1/2, -y+1/2, z+1/2'

loop_
_atom_site_label
_atom_site_fract_x
_atom_site_fract_y
_atom_site_fract_z
_atom_site_U_iso_or_equiv
_atom_site_adp_type
_atom_site_calc_flag
_atom_site_refinement_flags
_atom_site_occupancy
_atom_site_disorder_assembly
_atom_site_disorder_group
_atom_site_type_symbol
Cu1 0.04410(5) 0.15925(3) 0.71828(4) 0.03682(13) Uani d . 1 . . Cu
S1 -0.36734(15) -0.05230(9) 0.86694(11) 0.0542(3) Uani d . 1 . . S
S2 0.13872(16) 0.24779(11) 1.13431(11) 0.0647(4) Uani d . 1 . . S
C1 -0.2344(6) 0.0189(3) 0.8038(4) 0.0344(10) Uani d . 1 . . C
O1 0.2768(5) 0.0510(3) 0.7305(3) 0.0601(10) Uani d . 1 . . O
C2 0.1066(6) 0.2209(3) 0.9910(4) 0.0420(10) Uani d . 1 . . C
N3 0.0369(5) 0.1146(3) 0.5434(3) 0.0444(9) Uani d . 1 . . N
H6 -0.0831 0.1123 0.5133 0.053 Uiso calc R 1 . . H
N4 0.1621(5) 0.2685(2) 0.6510(3) 0.0483(9) Uani d . 1 . . N
H11 0.1231 0.3188 0.6872 0.058 Uiso calc R 1 . . H
H12 0.2849 0.2651 0.6663 0.058 Uiso calc R 1 . . H
C5 0.1292(7) 0.1802(4) 0.4677(4) 0.0644(15) Uani d . 1 . . C
H7 0.0742 0.1780 0.3834 0.077 Uiso calc R 1 . . H
H8 0.2579 0.1645 0.4675 0.077 Uiso calc R 1 . . H
C4 0.1111(7) 0.0216(4) 0.5392(4) 0.0576(13) Uani d . 1 . . C
H4 0.0258 -0.0202 0.5722 0.069 Uiso calc R 1 . . H
H5 0.1234 0.0050 0.4542 0.069 Uiso calc R 1 . . H
N1 -0.1373(5) 0.0695(3) 0.7616(3) 0.0489(10) Uani d . 1 . . N
C6 0.1122(6) 0.2726(4) 0.5170(4) 0.0655(16) Uani d . 1 . . C
H9 0.1937 0.3136 0.4786 0.079 Uiso calc R 1 . . H
H10 -0.0127 0.2943 0.5003 0.079 Uiso calc R 1 . . H
N2 0.0843(6) 0.2014(3) 0.8882(4) 0.0590(11) Uani d . 1 . . N
C3 0.2913(8) 0.0142(5) 0.6104(5) 0.0660(17) Uani d . 1 . . C
H3 0.3284 -0.0488 0.6169 0.079 Uiso calc R 1 . . H
H2 0.3830 0.0472 0.5694 0.079 Uiso calc R 1 . . H
H1 0.374(6) 0.042(3) 0.773(4) 0.044(14) Uiso d . 1 . . H

loop_
_atom_site_aniso_label
_atom_site_aniso_U_11
_atom_site_aniso_U_22
_atom_site_aniso_U_33
_atom_site_aniso_U_12
_atom_site_aniso_U_13
_atom_site_aniso_U_23
Cu1 0.0425(2) 0.0394(2) 0.0298(2) -0.0054(3) 0.01068(16) 0.0026(3)
S1 0.0428(6) 0.0581(7) 0.0624(8) -0.0081(6) 0.0074(5) 0.0240(6)
S2 0.0588(8) 0.0985(11) 0.0382(6) -0.0161(7) 0.0128(5) -0.0182(7)
C1 0.032(2) 0.037(3) 0.033(2) 0.002(2) -0.0037(19) 0.003(2)
O1 0.046(2) 0.090(3) 0.0424(19) 0.025(2) -0.0044(16) -0.0074(19)
C2 0.044(2) 0.047(3) 0.037(2) -0.007(2) 0.0115(19) -0.0005(19)
N3 0.0356(19) 0.066(3) 0.0313(18) -0.0040(17) -0.0006(14) -0.0010(18)
N4 0.047(2) 0.044(2) 0.056(2) -0.0040(17) 0.0171(18) 0.0023(18)
C5 0.072(3) 0.093(4) 0.029(2) -0.019(3) 0.007(2) 0.011(2)
C4 0.068(3) 0.065(3) 0.040(3) 0.000(3) 0.005(2) -0.018(2)
N1 0.043(2) 0.055(3) 0.049(2) -0.0060(19) 0.0034(18) 0.015(2)
C6 0.048(3) 0.084(4) 0.065(3) 0.002(3) 0.013(3) 0.045(3)
N2 0.078(3) 0.057(3) 0.044(2) -0.013(2) 0.016(2) -0.004(2)
C3 0.061(4) 0.084(5) 0.054(3) 0.020(3) 0.013(3) -0.014(3)

loop_
_atom_type_symbol
_atom_type_description
_atom_type_scat_dispersion_real
_atom_type_scat_dispersion_imag
_atom_type_scat_source
C C 0.0033 0.0016 'International Tables Vol C Tables 4.2.6.8 and 6.1.1.4'
H H 0.0000 0.0000 'International Tables Vol C Tables 4.2.6.8 and 6.1.1.4'
N N 0.0061 0.0033 'International Tables Vol C Tables 4.2.6.8 and 6.1.1.4'
O O 0.0106 0.0060 'International Tables Vol C Tables 4.2.6.8 and 6.1.1.4'
S S 0.1246 0.1234 'International Tables Vol C Tables 4.2.6.8 and 6.1.1.4'
Cu Cu 0.3201 1.2651 'International Tables Vol C Tables 4.2.6.8 and 6.1.1.4'

loop_
_geom_angle_atom_site_label_1
_geom_angle_atom_site_label_2
_geom_angle_atom_site_label_3
_geom_angle
_geom_angle_publ_flag
N2 Cu1 N1 92.02(17) y
N2 Cu1 N4 93.29(16) y
N1 Cu1 N4 162.99(15) y
N2 Cu1 N3 172.84(17) y
N1 Cu1 N3 92.59(15) y
N4 Cu1 N3 83.84(15) y
N2 Cu1 O1 96.70(16) y
N1 Cu1 O1 91.62(15) ?
N4 Cu1 O1 103.77(15) y
N3 Cu1 O1 77.70(14) y
N1 C1 S1 178.3(4) y
C3 O1 Cu1 108.8(3) ?
C3 O1 H1 109(3) ?
Cu1 O1 H1 137(3) ?
N2 C2 S2 179.6(5) y
C5 N3 C4 113.9(4) ?
C5 N3 Cu1 109.9(3) ?
C4 N3 Cu1 110.8(3) ?
C5 N3 H6 107.3 ?
C4 N3 H6 107.3 ?
Cu1 N3 H6 107.3 ?
C6 N4 Cu1 108.6(3) ?
C6 N4 H11 110.0 ?
Cu1 N4 H11 110.0 ?
C6 N4 H12 110.0 ?
Cu1 N4 H12 110.0 ?
H11 N4 H12 108.3 ?
N3 C5 C6 110.3(4) ?
N3 C5 H7 109.6 ?
C6 C5 H7 109.6 ?
N3 C5 H8 109.6 ?
C6 C5 H8 109.6 ?
H7 C5 H8 108.1 ?
C3 C4 N3 111.5(5) ?
C3 C4 H4 109.3 ?
N3 C4 H4 109.3 ?
C3 C4 H5 109.3 ?
N3 C4 H5 109.3 ?
H4 C4 H5 108.0 ?
C1 N1 Cu1 170.5(4) ?
N4 C6 C5 107.6(4) ?
N4 C6 H9 110.2 ?
C5 C6 H9 110.2 ?
N4 C6 H10 110.2 ?
C5 C6 H10 110.2 ?
H9 C6 H10 108.5 ?
C2 N2 Cu1 175.8(4) ?
O1 C3 C4 108.6(4) ?
O1 C3 H3 110.0 ?
C4 C3 H3 110.0 ?
O1 C3 H2 110.0 ?
C4 C3 H2 110.0 ?
H3 C3 H2 108.3 ?

loop_
_geom_bond_atom_site_label_1
_geom_bond_atom_site_label_2
_geom_bond_site_symmetry_2
_geom_bond_distance
_geom_bond_publ_flag
Cu1 N2 . 1.952(4) y
Cu1 N1 . 1.963(4) y
Cu1 N4 . 2.000(3) y
Cu1 N3 . 2.013(3) y
Cu1 O1 . 2.331(4) y
S1 C1 . 1.626(5) y
S2 C2 . 1.608(4) y
C1 N1 . 1.154(6) y
O1 C3 . 1.429(6) ?
O1 H1 . 0.82(4) ?
C2 N2 . 1.155(5) y
N3 C5 . 1.475(6) ?
N3 C4 . 1.479(6) ?
N3 H6 . 0.9100 ?
N4 C6 . 1.475(5) ?
N4 H11 . 0.9000 ?
N4 H12 . 0.9000 ?
C5 C6 . 1.476(8) ?
C5 H7 . 0.9700 ?
C5 H8 . 0.9700 ?
C4 C3 . 1.473(7) ?
C4 H4 . 0.9700 ?
C4 H5 . 0.9700 ?
C6 H9 . 0.9700 ?
C6 H10 . 0.9700 ?
C3 H3 . 0.9700 ?
C3 H2 . 0.9700 ?

loop_
_geom_hbond_atom_site_label_D
_geom_hbond_atom_site_label_H
_geom_hbond_atom_site_label_A
_geom_hbond_site_symmetry_A
_geom_hbond_distance_DH
_geom_hbond_distance_HA
_geom_hbond_distance_DA
_geom_hbond_angle_DHA
N3 H6 S1 2_554 0.91 2.66 3.505(4) 155.1
N4 H11 S1 3 0.90 2.73 3.562(4) 154.5
N4 H12 S2 4_554 0.90 2.65 3.514(4) 161.8
O1 H1 S1 1_655 0.82(4) 2.49(5) 3.260(4) 155(4)
